data_7041581
loop_
_publ_author_name
'Aulakh, Jaspreet K.'
'Lobana, Tarlok S.'
'Sood, Henna'
'Arora, Daljit S.'
'Garcia-Santos, Isabel'
'Hundal, Geeta'
'Kaur, Manpreet'
'Smolenski, Victoria A.'
'Jasinski, Jerry P.'

_publ_section_title
;
 Variable coordination and C-S bond cleavage activity of N-substituted
 imidazolidine-2-thiones towards copper: synthesis, spectroscopy,
 structures, ESI-mass and antimicrobial studies.
;
_journal_issue 4
_journal_name_full 'Dalton transactions (Cambridge, England : 2003)'
_journal_page_first 1324
_journal_page_last 1339
_journal_paper_doi 10.1039/c6dt04103e
_journal_volume 46
_journal_year 2017
_chemical_formula_moiety 'C12 H24 Cl Cu N4 S2'
_chemical_formula_sum 'C12 H24 Cl Cu N4 S2'
_chemical_formula_weight 387.46
_space_group_crystal_system monoclinic
_space_group_IT_number 14
_space_group_name_Hall '-P 2ybc'
_space_group_name_H-M_alt 'P 1 21/c 1'
_symmetry_space_group_name_Hall '-P 2ybc'
_symmetry_space_group_name_H-M 'P 1 21/c 1'
_atom_sites_solution_hydrogens geom
_atom_sites_solution_primary direct
_audit_creation_date 2016-05-28
_audit_creation_method
;
Olex2 1.2
(compiled 2016.02.19 svn.r3266 for OlexSys, GUI svn.r5155)
;
_audit_update_record
;
2016-09-29 deposited with the CCDC.
2016-12-26 downloaded from the CCDC.
;
_cell_angle_alpha 90
_cell_angle_beta 108.984(3)
_cell_angle_gamma 90
_cell_formula_units_Z 8
_cell_length_a 14.0097(4)
_cell_length_b 14.0814(3)
_cell_length_c 18.9263(6)
_cell_measurement_reflns_used 6891
_cell_measurement_temperature 173(2)
_cell_measurement_theta_max 31.4910
_cell_measurement_theta_min 3.4430
_cell_volume 3530.63(18)
_computing_cell_refinement 'CrysAlisPro 1.171.38.41 (Rigaku OD, 2015)'
_computing_data_collection 'CrysAlisPro 1.171.38.41 (Rigaku OD, 2015)'
_computing_data_reduction 'CrysAlisPro 1.171.38.41 (Rigaku OD, 2015)'
_computing_molecular_graphics 'Olex2 (Dolomanov et al., 2009)'
_computing_publication_material 'Olex2 (Dolomanov et al., 2009)'
_computing_structure_refinement 'ShelXL (Sheldrick, 2015)'
_computing_structure_solution 'ShelXT (Sheldrick, 2015)'
_diffrn_ambient_temperature 173(2)
_diffrn_detector 'CCD plate'
_diffrn_detector_area_resol_mean 16.0416
_diffrn_detector_type Eos
_diffrn_measured_fraction_theta_full 0.996
_diffrn_measured_fraction_theta_max 0.907
_diffrn_measurement_details
;
List of Runs (angles in degrees, time in seconds):

  # Type    Start    End  Width  t~exp~   \w     \q     \k     \f   Frames
#--------------------------------------------------------------------------
  1  \w    -33.00  -6.00   1.00   10.00    --  -23.80 -77.00 -60.00   27
  2  \w     23.00  65.00   1.00   10.00    --   25.99 -99.00 -60.00   42
  3  \w    -22.00   4.00   1.00   10.00    --   25.99 -99.00 -60.00   26
  4  \w    -49.00   3.00   1.00   10.00    --  -23.80 -19.00-180.00   52
  5  \w     29.00  89.00   1.00   10.00    --   25.99  57.00 150.00   60
  6  \w     -1.00  74.00   1.00   10.00    --   25.99  77.00  60.00   75
  7  \w     35.00  79.00   1.00   10.00    --   25.99 178.00 -90.00   44
;
_diffrn_measurement_device 'four-circle diffractometer'
_diffrn_measurement_device_type 'Rigaku Oxford Diffraction'
_diffrn_measurement_method '\w scans'
_diffrn_orient_matrix_type 'CrysAlisPro convention (1999,Acta A55,543-557)'
_diffrn_orient_matrix_UB_11 -0.0007980000
_diffrn_orient_matrix_UB_12 -0.0470870000
_diffrn_orient_matrix_UB_13 0.0131146000
_diffrn_orient_matrix_UB_21 0.0049900000
_diffrn_orient_matrix_UB_22 0.0177724000
_diffrn_orient_matrix_UB_23 0.0361327000
_diffrn_orient_matrix_UB_31 -0.0532504000
_diffrn_orient_matrix_UB_32 0.0023276000
_diffrn_orient_matrix_UB_33 -0.0097720000
_diffrn_radiation_monochromator graphite
_diffrn_radiation_probe x-ray
_diffrn_radiation_type MoK\a
_diffrn_radiation_wavelength 0.71073
_diffrn_reflns_av_R_equivalents 0.0341
_diffrn_reflns_av_unetI/netI 0.0448
_diffrn_reflns_Laue_measured_fraction_full 0.996
_diffrn_reflns_Laue_measured_fraction_max 0.907
_diffrn_reflns_limit_h_max 21
_diffrn_reflns_limit_h_min -19
_diffrn_reflns_limit_k_max 21
_diffrn_reflns_limit_k_min -20
_diffrn_reflns_limit_l_max 28
_diffrn_reflns_limit_l_min -27
_diffrn_reflns_number 29554
_diffrn_reflns_point_group_measured_fraction_full 0.996
_diffrn_reflns_point_group_measured_fraction_max 0.907
_diffrn_reflns_theta_full 26.000
_diffrn_reflns_theta_max 32.761
_diffrn_reflns_theta_min 3.109
_diffrn_source 'fine-focus sealed X-ray tube'
_diffrn_source_type 'Enhance (Mo) X-ray Source'
_exptl_absorpt_coefficient_mu 1.621
_exptl_absorpt_correction_T_max 1.00000
_exptl_absorpt_correction_T_min 0.65127
_exptl_absorpt_correction_type multi-scan
_exptl_absorpt_process_details
;
CrysAlisPro 1.171.38.41 (Rigaku Oxford Diffraction, 2015)
Empirical absorption correction using spherical harmonics,
 implemented in SCALE3 ABSPACK scaling algorithm.
;
_exptl_crystal_colour colourless
_exptl_crystal_colour_primary colourless
_exptl_crystal_density_diffrn 1.458
_exptl_crystal_description prism
_exptl_crystal_F_000 1616
_exptl_crystal_size_max 0.35
_exptl_crystal_size_mid 0.22
_exptl_crystal_size_min 0.21
_refine_diff_density_max 1.185
_refine_diff_density_min -0.524
_refine_diff_density_rms 0.079
_refine_ls_extinction_method none
_refine_ls_goodness_of_fit_ref 1.032
_refine_ls_hydrogen_treatment constr
_refine_ls_matrix_type full
_refine_ls_number_parameters 365
_refine_ls_number_reflns 11848
_refine_ls_number_restraints 0
_refine_ls_restrained_S_all 1.032
_refine_ls_R_factor_all 0.0747
_refine_ls_R_factor_gt 0.0425
_refine_ls_shift/su_max 0.001
_refine_ls_shift/su_mean 0.000
_refine_ls_structure_factor_coef Fsqd
_refine_ls_weighting_details 'w=1/[\s^2^(Fo^2^)+(0.0420P)^2^+1.8716P] where P=(Fo^2^+2Fc^2^)/3'
_refine_ls_weighting_scheme calc
_refine_ls_wR_factor_gt 0.0927
_refine_ls_wR_factor_ref 0.1090
_reflns_Friedel_coverage 0.000
_reflns_number_gt 8285
_reflns_number_total 11848
_reflns_threshold_expression 'I > 2\s(I)'
_cod_data_source_file c6dt04103e2.cif
_cod_data_source_block jpl-201
_cod_depositor_comments 'Adding full bibliography for 7041581--7041593.cif.'
_cod_original_cell_volume 3530.66(18)
_cod_database_code 7041581
_chemical_oxdiff_formula 'C44 H44 N4 S2 Cu'
_chemical_oxdiff_usercomment 'Lobana's JPL-201'
_shelx_space_group_comment
;
The symmetry employed for this shelxl refinement is uniquely defined
by the following loop, which should always be used as a source of
symmetry information in preference to the above space-group names.
They are only intended as comments.
;
_reflns_odcompleteness_completeness 99.83
_reflns_odcompleteness_iscentric 1
_reflns_odcompleteness_theta 30.44
_olex2_refinement_description
;
1. Fixed Uiso
 At 1.2 times of:
  All C(H,H) groups, All N(H) groups
 At 1.5 times of:
  All C(H,H,H) groups
2.a Secondary CH2 refined with riding coordinates:
 C2A(H2AA,H2AB), C3A(H3AA,H3AB), C4A(H4AA,H4AB), C5A(H5AA,H5AB), C8A(H8AA,
 H8AB), C9A(H9AA,H9AB), C10A(H10A,H10B), C11A(H11A,H11B), C2B(H2BA,H2BB),
 C3B(H3BA,H3BB), C4B(H4BA,H4BB), C5B(H5BA,H5BB), C8B(H8BA,H8BB), C9B(H9BA,H9BB),
  C10B(H10C,H10D), C11B(H11C,H11D)
2.b Aromatic/amide H refined with riding coordinates:
 N1A(H1A), N3A(H3A), N1B(H1B), N3B(H3B)
2.c Idealised Me refined as rotating group:
 C6A(H6AA,H6AB,H6AC), C12A(H12A,H12B,H12C), C6B(H6BA,H6BB,H6BC), C12B(H12D,
 H12E,H12F)
;
_shelx_shelxl_version_number 2014/7
_olex2_exptl_crystal_mounting_method 'nylon loop'
_olex2_submission_original_sample_id JPL-201
_olex2_submission_special_instructions 'No special instructions were received'
_oxdiff_exptl_absorpt_empirical_details
;
Empirical correction (ABSPACK) includes:
- Absorption correction using spherical harmonics
- Frame scaling
;
_oxdiff_exptl_absorpt_empirical_full_max 1.253
_oxdiff_exptl_absorpt_empirical_full_min 0.761

loop_
_space_group_symop_operation_xyz
'x, y, z'
'-x, y+1/2, -z+1/2'
'-x, -y, -z'
'x, -y-1/2, z-1/2'

loop_
_atom_site_label
_atom_site_type_symbol
_atom_site_fract_x
_atom_site_fract_y
_atom_site_fract_z
_atom_site_U_iso_or_equiv
_atom_site_adp_type
_atom_site_occupancy
_atom_site_site_symmetry_order
_atom_site_calc_flag
_atom_site_refinement_flags_posn
Cu1A Cu 0.16420(2) 0.57417(2) 0.68222(2) 0.03072(7) Uani 1 1 d .
Cl1A Cl 0.17162(5) 0.67745(4) 0.59234(4) 0.04021(14) Uani 1 1 d .
S1A S 0.05667(4) 0.59915(4) 0.74484(3) 0.03277(12) Uani 1 1 d .
S2A S 0.26308(5) 0.44738(4) 0.70751(3) 0.03358(13) Uani 1 1 d .
N1A N 0.01180(16) 0.76070(15) 0.66315(13) 0.0399(5) Uani 1 1 d .
H1A H 0.0581 0.7503 0.6419 0.048 Uiso 1 1 calc R
N2A N -0.07706(15) 0.73917(16) 0.73697(12) 0.0367(5) Uani 1 1 d .
N3A N 0.33645(14) 0.51333(14) 0.60102(11) 0.0331(4) Uani 1 1 d .
H3A H 0.2848 0.5516 0.5819 0.040 Uiso 1 1 calc R
N4A N 0.42850(15) 0.40255(14) 0.67206(11) 0.0346(4) Uani 1 1 d .
C1A C -0.00511(16) 0.70329(17) 0.71335(12) 0.0286(4) Uani 1 1 d .
C2A C -0.0547(2) 0.84279(19) 0.64719(15) 0.0409(6) Uani 1 1 d .
H2AA H -0.0993 0.8429 0.5945 0.049 Uiso 1 1 calc R
H2AB H -0.0158 0.9028 0.6578 0.049 Uiso 1 1 calc R
C3A C -0.1151(2) 0.82901(19) 0.70034(15) 0.0406(6) Uani 1 1 d .
H3AA H -0.1026 0.8815 0.7371 0.049 Uiso 1 1 calc R
H3AB H -0.1883 0.8252 0.6727 0.049 Uiso 1 1 calc R
C4A C -0.10869(19) 0.7005(2) 0.79675(14) 0.0379(5) Uani 1 1 d .
H4AA H -0.1021 0.6305 0.7971 0.046 Uiso 1 1 calc R
H4AB H -0.1807 0.7160 0.7872 0.046 Uiso 1 1 calc R
C5A C -0.0468(2) 0.7393(2) 0.87287(15) 0.0449(6) Uani 1 1 d .
H5AA H 0.0259 0.7318 0.8796 0.054 Uiso 1 1 calc R
H5AB H -0.0607 0.8080 0.8750 0.054 Uiso 1 1 calc R
C6A C -0.0704(3) 0.6894(3) 0.93525(18) 0.0682(10) Uani 1 1 d .
H6AA H -0.1426 0.6952 0.9280 0.102 Uiso 1 1 calc GR
H6AB H -0.0315 0.7182 0.9831 0.102 Uiso 1 1 calc GR
H6AC H -0.0524 0.6221 0.9354 0.102 Uiso 1 1 calc GR
C7A C 0.34523(16) 0.45553(15) 0.65782(12) 0.0271(4) Uani 1 1 d .
C8A C 0.42245(18) 0.50621(17) 0.57385(14) 0.0336(5) Uani 1 1 d .
H8AA H 0.4633 0.5651 0.5843 0.040 Uiso 1 1 calc R
H8AB H 0.4003 0.4932 0.5195 0.040 Uiso 1 1 calc R
C9A C 0.4812(2) 0.42275(19) 0.61840(15) 0.0393(6) Uani 1 1 d .
H9AA H 0.4789 0.3674 0.5857 0.047 Uiso 1 1 calc R
H9AB H 0.5525 0.4401 0.6443 0.047 Uiso 1 1 calc R
C10A C 0.4643(2) 0.33120(19) 0.73041(14) 0.0411(6) Uani 1 1 d .
H10A H 0.4295 0.3400 0.7679 0.049 Uiso 1 1 calc R
H10B H 0.5375 0.3402 0.7560 0.049 Uiso 1 1 calc R
C11A C 0.4458(3) 0.2312(2) 0.69983(16) 0.0514(7) Uani 1 1 d .
H11A H 0.4768 0.2236 0.6601 0.062 Uiso 1 1 calc R
H11B H 0.3722 0.2207 0.6772 0.062 Uiso 1 1 calc R
C12A C 0.4891(3) 0.1572(2) 0.75996(18) 0.0623(9) Uani 1 1 d .
H12A H 0.4771 0.0937 0.7377 0.093 Uiso 1 1 calc GR
H12B H 0.4562 0.1626 0.7983 0.093 Uiso 1 1 calc GR
H12C H 0.5618 0.1676 0.7828 0.093 Uiso 1 1 calc GR
Cu1B Cu 0.38713(2) 0.26788(2) 0.43985(2) 0.03206(7) Uani 1 1 d .
Cl1B Cl 0.30496(5) 0.18747(5) 0.50679(4) 0.04172(15) Uani 1 1 d .
S1B S 0.54121(5) 0.22470(5) 0.44492(4) 0.03810(14) Uani 1 1 d .
S2B S 0.30733(5) 0.39152(4) 0.37327(4) 0.03529(13) Uani 1 1 d .
N1B N 0.53060(15) 0.10493(15) 0.55391(11) 0.0366(5) Uani 1 1 d .
H1B H 0.4680 0.1212 0.5485 0.044 Uiso 1 1 calc R
N2B N 0.67503(15) 0.10181(14) 0.53351(12) 0.0357(4) Uani 1 1 d .
N3B N 0.18182(17) 0.37804(16) 0.45556(13) 0.0427(5) Uani 1 1 d .
H3B H 0.2040 0.3213 0.4725 0.051 Uiso 1 1 calc R
N4B N 0.16293(16) 0.50692(16) 0.38955(14) 0.0436(5) Uani 1 1 d .
C1B C 0.58314(17) 0.14080(16) 0.51343(13) 0.0297(4) Uani 1 1 d .
C2B C 0.58786(19) 0.03557(19) 0.60839(14) 0.0381(5) Uani 1 1 d .
H2BA H 0.5550 -0.0276 0.5994 0.046 Uiso 1 1 calc R
H2BB H 0.5959 0.0561 0.6600 0.046 Uiso 1 1 calc R
C3B C 0.6887(2) 0.03388(19) 0.59443(14) 0.0391(6) Uani 1 1 d .
H3BA H 0.7441 0.0539 0.6395 0.047 Uiso 1 1 calc R
H3BB H 0.7036 -0.0304 0.5795 0.047 Uiso 1 1 calc R
C4B C 0.7577(2) 0.1277(2) 0.5066(2) 0.0558(8) Uani 1 1 d .
H4BA H 0.8170 0.1439 0.5503 0.067 Uiso 1 1 calc R
H4BB H 0.7380 0.1858 0.4758 0.067 Uiso 1 1 calc R
C5B C 0.7885(3) 0.0558(3) 0.4624(2) 0.0696(10) Uani 1 1 d .
H5BA H 0.8513 0.0765 0.4538 0.083 Uiso 1 1 calc R
H5BB H 0.8025 -0.0048 0.4905 0.083 Uiso 1 1 calc R
C6B C 0.7113(3) 0.0413(3) 0.3923(3) 0.0811(12) Uani 1 1 d .
H6BA H 0.7372 0.0005 0.3607 0.122 Uiso 1 1 calc GR
H6BB H 0.6909 0.1026 0.3675 0.122 Uiso 1 1 calc GR
H6BC H 0.6529 0.0108 0.4005 0.122 Uiso 1 1 calc GR
C7B C 0.21441(17) 0.42610(17) 0.40822(14) 0.0341(5) Uani 1 1 d .
C8B C 0.10441(19) 0.4297(2) 0.47682(16) 0.0436(6) Uani 1 1 d .
H8BA H 0.1279 0.4449 0.5308 0.052 Uiso 1 1 calc R
H8BB H 0.0409 0.3928 0.4645 0.052 Uiso 1 1 calc R
C9B C 0.09055(19) 0.5190(2) 0.42969(16) 0.0460(7) Uani 1 1 d .
H9BA H 0.0207 0.5238 0.3946 0.055 Uiso 1 1 calc R
H9BB H 0.1060 0.5765 0.4615 0.055 Uiso 1 1 calc R
C10B C 0.1768(2) 0.5765(2) 0.33655(17) 0.0474(7) Uani 1 1 d .
H10C H 0.1112 0.6070 0.3101 0.057 Uiso 1 1 calc R
H10D H 0.2001 0.5435 0.2989 0.057 Uiso 1 1 calc R
C11B C 0.2527(2) 0.6520(2) 0.37464(19) 0.0527(7) Uani 1 1 d .
H11C H 0.3159 0.6216 0.4060 0.063 Uiso 1 1 calc R
H11D H 0.2257 0.6906 0.4076 0.063 Uiso 1 1 calc R
C12B C 0.2748(3) 0.7159(2) 0.3172(2) 0.0637(9) Uani 1 1 d .
H12D H 0.3004 0.6774 0.2840 0.096 Uiso 1 1 calc GR
H12E H 0.3256 0.7632 0.3427 0.096 Uiso 1 1 calc GR
H12F H 0.2127 0.7482 0.2876 0.096 Uiso 1 1 calc GR

loop_
_atom_site_aniso_label
_atom_site_aniso_U_11
_atom_site_aniso_U_22
_atom_site_aniso_U_33
_atom_site_aniso_U_23
_atom_site_aniso_U_13
_atom_site_aniso_U_12
Cu1A 0.02786(13) 0.03282(15) 0.03478(15) -0.00446(11) 0.01472(11) -0.00029(11)
Cl1A 0.0447(3) 0.0385(3) 0.0472(3) 0.0068(3) 0.0285(3) 0.0080(2)
S1A 0.0323(3) 0.0342(3) 0.0371(3) 0.0002(2) 0.0186(2) 0.0021(2)
S2A 0.0374(3) 0.0338(3) 0.0375(3) 0.0036(2) 0.0231(2) 0.0036(2)
N1A 0.0390(11) 0.0403(12) 0.0482(12) 0.0054(10) 0.0252(10) 0.0115(9)
N2A 0.0339(10) 0.0444(12) 0.0370(11) -0.0036(9) 0.0186(9) 0.0058(9)
N3A 0.0288(9) 0.0365(11) 0.0391(11) 0.0068(8) 0.0182(8) 0.0059(8)
N4A 0.0358(10) 0.0352(11) 0.0381(11) 0.0042(8) 0.0192(9) 0.0106(8)
C1A 0.0248(10) 0.0335(11) 0.0275(10) -0.0085(9) 0.0085(8) -0.0014(8)
C2A 0.0437(14) 0.0414(14) 0.0404(13) 0.0002(11) 0.0174(11) 0.0106(11)
C3A 0.0374(13) 0.0426(14) 0.0437(14) -0.0048(11) 0.0159(11) 0.0108(11)
C4A 0.0351(12) 0.0475(14) 0.0386(13) -0.0066(11) 0.0222(10) -0.0019(11)
C5A 0.0458(15) 0.0536(16) 0.0413(14) -0.0102(12) 0.0222(12) -0.0086(12)
C6A 0.079(2) 0.088(3) 0.0473(18) -0.0071(17) 0.0339(17) -0.016(2)
C7A 0.0285(10) 0.0256(10) 0.0287(10) -0.0051(8) 0.0114(8) -0.0019(8)
C8A 0.0329(11) 0.0358(12) 0.0376(12) -0.0007(10) 0.0190(10) -0.0013(9)
C9A 0.0391(13) 0.0392(13) 0.0487(14) 0.0039(11) 0.0269(11) 0.0071(10)
C10A 0.0475(14) 0.0435(14) 0.0352(13) 0.0052(11) 0.0173(11) 0.0141(12)
C11A 0.073(2) 0.0414(15) 0.0429(15) 0.0014(12) 0.0227(14) 0.0078(14)
C12A 0.096(3) 0.0460(17) 0.0531(18) 0.0112(14) 0.0359(18) 0.0175(17)
Cu1B 0.03087(14) 0.03063(15) 0.03525(15) 0.00080(11) 0.01154(12) 0.00326(11)
Cl1B 0.0337(3) 0.0476(4) 0.0468(3) 0.0125(3) 0.0172(3) 0.0028(3)
S1B 0.0376(3) 0.0357(3) 0.0468(3) 0.0163(3) 0.0218(3) 0.0100(2)
S2B 0.0337(3) 0.0343(3) 0.0409(3) 0.0046(2) 0.0163(2) 0.0058(2)
N1B 0.0343(10) 0.0440(12) 0.0347(10) 0.0132(9) 0.0157(8) 0.0103(9)
N2B 0.0311(10) 0.0342(11) 0.0435(11) 0.0081(9) 0.0147(9) 0.0076(8)
N3B 0.0448(12) 0.0390(12) 0.0528(13) 0.0019(10) 0.0274(10) 0.0088(10)
N4B 0.0331(11) 0.0379(12) 0.0595(14) 0.0002(10) 0.0144(10) 0.0090(9)
C1B 0.0315(11) 0.0264(11) 0.0313(11) 0.0017(9) 0.0103(9) 0.0047(8)
C2B 0.0420(13) 0.0377(13) 0.0325(12) 0.0082(10) 0.0092(10) 0.0037(10)
C3B 0.0427(13) 0.0361(13) 0.0363(13) 0.0067(10) 0.0101(11) 0.0088(11)
C4B 0.0410(14) 0.0462(16) 0.091(2) 0.0182(16) 0.0357(16) 0.0117(12)
C5B 0.067(2) 0.058(2) 0.097(3) 0.013(2) 0.045(2) 0.0087(17)
C6B 0.077(3) 0.064(2) 0.102(3) 0.007(2) 0.028(2) 0.007(2)
C7B 0.0276(10) 0.0321(12) 0.0388(12) -0.0068(10) 0.0055(9) 0.0011(9)
C8B 0.0296(12) 0.0524(16) 0.0513(15) -0.0155(13) 0.0166(11) 0.0006(11)
C9B 0.0328(12) 0.0481(16) 0.0540(16) -0.0162(13) 0.0101(12) 0.0074(11)
C10B 0.0394(14) 0.0396(14) 0.0530(16) -0.0010(12) 0.0010(12) 0.0090(11)
C11B 0.0397(14) 0.0442(16) 0.074(2) -0.0116(15) 0.0182(14) 0.0049(12)
C12B 0.0512(18) 0.0422(17) 0.095(3) 0.0129(17) 0.0199(18) 0.0078(13)

loop_
_atom_type_symbol
_atom_type_description
_atom_type_scat_dispersion_real
_atom_type_scat_dispersion_imag
_atom_type_scat_source
C C 0.0033 0.0016 'International Tables Vol C Tables 4.2.6.8 and 6.1.1.4'
H H 0.0000 0.0000 'International Tables Vol C Tables 4.2.6.8 and 6.1.1.4'
Cl Cl 0.1484 0.1585 'International Tables Vol C Tables 4.2.6.8 and 6.1.1.4'
Cu Cu 0.3201 1.2651 'International Tables Vol C Tables 4.2.6.8 and 6.1.1.4'
N N 0.0061 0.0033 'International Tables Vol C Tables 4.2.6.8 and 6.1.1.4'
S S 0.1246 0.1234 'International Tables Vol C Tables 4.2.6.8 and 6.1.1.4'

loop_
_geom_angle_atom_site_label_1
_geom_angle_atom_site_label_2
_geom_angle_atom_site_label_3
_geom_angle
S1A Cu1A Cl1A 120.15(2)
S2A Cu1A Cl1A 120.09(2)
S2A Cu1A S1A 119.75(3)
C1A S1A Cu1A 107.66(8)
C7A S2A Cu1A 108.21(8)
C1A N1A H1A 123.8
C1A N1A C2A 112.5(2)
C2A N1A H1A 123.8
C1A N2A C3A 111.7(2)
C1A N2A C4A 125.3(2)
C4A N2A C3A 122.7(2)
C7A N3A H3A 124.0
C7A N3A C8A 112.04(19)
C8A N3A H3A 124.0
C7A N4A C9A 110.82(19)
C7A N4A C10A 126.9(2)
C10A N4A C9A 122.2(2)
N1A C1A S1A 125.80(17)
N1A C1A N2A 110.0(2)
N2A C1A S1A 124.24(19)
N1A C2A H2AA 111.3
N1A C2A H2AB 111.3
N1A C2A C3A 102.6(2)
H2AA C2A H2AB 109.2
C3A C2A H2AA 111.3
C3A C2A H2AB 111.3
N2A C3A C2A 103.27(19)
N2A C3A H3AA 111.1
N2A C3A H3AB 111.1
C2A C3A H3AA 111.1
C2A C3A H3AB 111.1
H3AA C3A H3AB 109.1
N2A C4A H4AA 109.1
N2A C4A H4AB 109.1
N2A C4A C5A 112.3(2)
H4AA C4A H4AB 107.9
C5A C4A H4AA 109.1
C5A C4A H4AB 109.1
C4A C5A H5AA 109.2
C4A C5A H5AB 109.2
H5AA C5A H5AB 107.9
C6A C5A C4A 111.9(2)
C6A C5A H5AA 109.2
C6A C5A H5AB 109.2
C5A C6A H6AA 109.5
C5A C6A H6AB 109.5
C5A C6A H6AC 109.5
H6AA C6A H6AB 109.5
H6AA C6A H6AC 109.5
H6AB C6A H6AC 109.5
N3A C7A S2A 125.96(17)
N3A C7A N4A 110.61(19)
N4A C7A S2A 123.44(17)
N3A C8A H8AA 111.3
N3A C8A H8AB 111.3
N3A C8A C9A 102.54(19)
H8AA C8A H8AB 109.2
C9A C8A H8AA 111.3
C9A C8A H8AB 111.3
N4A C9A C8A 103.34(19)
N4A C9A H9AA 111.1
N4A C9A H9AB 111.1
C8A C9A H9AA 111.1
C8A C9A H9AB 111.1
H9AA C9A H9AB 109.1
N4A C10A H10A 109.2
N4A C10A H10B 109.2
N4A C10A C11A 112.2(2)
H10A C10A H10B 107.9
C11A C10A H10A 109.2
C11A C10A H10B 109.2
C10A C11A H11A 109.2
C10A C11A H11B 109.2
C10A C11A C12A 112.1(2)
H11A C11A H11B 107.9
C12A C11A H11A 109.2
C12A C11A H11B 109.2
C11A C12A H12A 109.5
C11A C12A H12B 109.5
C11A C12A H12C 109.5
H12A C12A H12B 109.5
H12A C12A H12C 109.5
H12B C12A H12C 109.5
S1B Cu1B Cl1B 120.17(3)
S1B Cu1B S2B 122.85(3)
S2B Cu1B Cl1B 116.96(3)
C1B S1B Cu1B 108.18(8)
C7B S2B Cu1B 107.99(9)
C1B N1B H1B 123.7
C1B N1B C2B 112.6(2)
C2B N1B H1B 123.7
C1B N2B C3B 111.1(2)
C1B N2B C4B 126.9(2)
C4B N2B C3B 121.7(2)
C7B N3B H3B 123.8
C7B N3B C8B 112.5(2)
C8B N3B H3B 123.8
C7B N4B C9B 111.7(2)
C7B N4B C10B 125.0(2)
C10B N4B C9B 123.3(2)
N1B C1B S1B 125.73(18)
N1B C1B N2B 110.2(2)
N2B C1B S1B 124.12(18)
N1B C2B H2BA 111.3
N1B C2B H2BB 111.3
N1B C2B C3B 102.5(2)
H2BA C2B H2BB 109.2
C3B C2B H2BA 111.3
C3B C2B H2BB 111.3
N2B C3B C2B 103.68(19)
N2B C3B H3BA 111.0
N2B C3B H3BB 111.0
C2B C3B H3BA 111.0
C2B C3B H3BB 111.0
H3BA C3B H3BB 109.0
N2B C4B H4BA 108.2
N2B C4B H4BB 108.2
N2B C4B C5B 116.2(3)
H4BA C4B H4BB 107.4
C5B C4B H4BA 108.2
C5B C4B H4BB 108.2
C4B C5B H5BA 109.5
C4B C5B H5BB 109.5
H5BA C5B H5BB 108.1
C6B C5B C4B 110.8(3)
C6B C5B H5BA 109.5
C6B C5B H5BB 109.5
C5B C6B H6BA 109.5
C5B C6B H6BB 109.5
C5B C6B H6BC 109.5
H6BA C6B H6BB 109.5
H6BA C6B H6BC 109.5
H6BB C6B H6BC 109.5
N3B C7B S2B 126.31(19)
N3B C7B N4B 110.0(2)
N4B C7B S2B 123.7(2)
N3B C8B H8BA 111.3
N3B C8B H8BB 111.3
N3B C8B C9B 102.4(2)
H8BA C8B H8BB 109.2
C9B C8B H8BA 111.3
C9B C8B H8BB 111.3
N4B C9B C8B 103.3(2)
N4B C9B H9BA 111.1
N4B C9B H9BB 111.1
C8B C9B H9BA 111.1
C8B C9B H9BB 111.1
H9BA C9B H9BB 109.1
N4B C10B H10C 109.2
N4B C10B H10D 109.2
N4B C10B C11B 112.0(2)
H10C C10B H10D 107.9
C11B C10B H10C 109.2
C11B C10B H10D 109.2
C10B C11B H11C 109.5
C10B C11B H11D 109.5
C10B C11B C12B 110.5(3)
H11C C11B H11D 108.1
C12B C11B H11C 109.5
C12B C11B H11D 109.5
C11B C12B H12D 109.5
C11B C12B H12E 109.5
C11B C12B H12F 109.5
H12D C12B H12E 109.5
H12D C12B H12F 109.5
H12E C12B H12F 109.5

loop_
_geom_bond_atom_site_label_1
_geom_bond_atom_site_label_2
_geom_bond_distance
Cu1A Cl1A 2.2660(7)
Cu1A S1A 2.2270(6)
Cu1A S2A 2.2146(7)
S1A C1A 1.709(2)
S2A C7A 1.711(2)
N1A H1A 0.8800
N1A C1A 1.326(3)
N1A C2A 1.454(3)
N2A C1A 1.328(3)
N2A C3A 1.457(3)
N2A C4A 1.449(3)
N3A H3A 0.8800
N3A C7A 1.322(3)
N3A C8A 1.459(3)
N4A C7A 1.336(3)
N4A C9A 1.464(3)
N4A C10A 1.456(3)
C2A H2AA 0.9900
C2A H2AB 0.9900
C2A C3A 1.522(4)
C3A H3AA 0.9900
C3A H3AB 0.9900
C4A H4AA 0.9900
C4A H4AB 0.9900
C4A C5A 1.521(4)
C5A H5AA 0.9900
C5A H5AB 0.9900
C5A C6A 1.501(4)
C6A H6AA 0.9800
C6A H6AB 0.9800
C6A H6AC 0.9800
C8A H8AA 0.9900
C8A H8AB 0.9900
C8A C9A 1.522(3)
C9A H9AA 0.9900
C9A H9AB 0.9900
C10A H10A 0.9900
C10A H10B 0.9900
C10A C11A 1.513(4)
C11A H11A 0.9900
C11A H11B 0.9900
C11A C12A 1.516(4)
C12A H12A 0.9800
C12A H12B 0.9800
C12A H12C 0.9800
Cu1B Cl1B 2.2718(7)
Cu1B S1B 2.2145(7)
Cu1B S2B 2.2254(7)
S1B C1B 1.711(2)
S2B C7B 1.712(3)
N1B H1B 0.8800
N1B C1B 1.323(3)
N1B C2B 1.457(3)
N2B C1B 1.336(3)
N2B C3B 1.462(3)
N2B C4B 1.456(3)
N3B H3B 0.8800
N3B C7B 1.317(3)
N3B C8B 1.467(3)
N4B C7B 1.332(3)
N4B C9B 1.462(4)
N4B C10B 1.460(4)
C2B H2BA 0.9900
C2B H2BB 0.9900
C2B C3B 1.519(4)
C3B H3BA 0.9900
C3B H3BB 0.9900
C4B H4BA 0.9900
C4B H4BB 0.9900
C4B C5B 1.464(5)
C5B H5BA 0.9900
C5B H5BB 0.9900
C5B C6B 1.427(6)
C6B H6BA 0.9800
C6B H6BB 0.9800
C6B H6BC 0.9800
C8B H8BA 0.9900
C8B H8BB 0.9900
C8B C9B 1.518(4)
C9B H9BA 0.9900
C9B H9BB 0.9900
C10B H10C 0.9900
C10B H10D 0.9900
C10B C11B 1.510(4)
C11B H11C 0.9900
C11B H11D 0.9900
C11B C12B 1.519(5)
C12B H12D 0.9800
C12B H12E 0.9800
C12B H12F 0.9800

loop_
_geom_hbond_atom_site_label_D
_geom_hbond_atom_site_label_H
_geom_hbond_atom_site_label_A
_geom_hbond_distance_DH
_geom_hbond_distance_HA
_geom_hbond_distance_DA
_geom_hbond_angle_DHA
N1A H1A Cl1A 0.88 2.33 3.184(2) 163.5
N3A H3A Cl1A 0.88 2.43 3.233(2) 152.1
N1B H1B Cl1B 0.88 2.35 3.210(2) 164.6
N3B H3B Cl1B 0.88 2.32 3.167(2) 162.1

loop_
_geom_torsion_atom_site_label_1
_geom_torsion_atom_site_label_2
_geom_torsion_atom_site_label_3
_geom_torsion_atom_site_label_4
_geom_torsion
Cu1A S1A C1A N1A -2.9(2)
Cu1A S1A C1A N2A 178.10(18)
Cu1A S2A C7A N3A -15.3(2)
Cu1A S2A C7A N4A 164.86(17)
N1A C2A C3A N2A -2.1(3)
N2A C4A C5A C6A -172.3(3)
N3A C8A C9A N4A -7.7(3)
N4A C10A C11A C12A 176.4(3)
C1A N1A C2A C3A 2.6(3)
C1A N2A C3A C2A 1.1(3)
C1A N2A C4A C5A 88.0(3)
C2A N1A C1A S1A 178.86(18)
C2A N1A C1A N2A -2.0(3)
C3A N2A C1A S1A 179.61(17)
C3A N2A C1A N1A 0.4(3)
C3A N2A C4A C5A -85.7(3)
C4A N2A C1A S1A 5.3(3)
C4A N2A C1A N1A -173.9(2)
C4A N2A C3A C2A 175.6(2)
C7A N3A C8A C9A 7.1(3)
C7A N4A C9A C8A 6.5(3)
C7A N4A C10A C11A 104.5(3)
C8A N3A C7A S2A 176.74(17)
C8A N3A C7A N4A -3.4(3)
C9A N4A C7A S2A 177.65(17)
C9A N4A C7A N3A -2.3(3)
C9A N4A C10A C11A -73.4(3)
C10A N4A C7A S2A -0.5(3)
C10A N4A C7A N3A 179.6(2)
C10A N4A C9A C8A -175.3(2)
Cu1B S1B C1B N1B 2.8(2)
Cu1B S1B C1B N2B -177.32(18)
Cu1B S2B C7B N3B -12.4(2)
Cu1B S2B C7B N4B 168.77(19)
N1B C2B C3B N2B -0.5(3)
N2B C4B C5B C6B 67.9(4)
N3B C8B C9B N4B -1.1(3)
N4B C10B C11B C12B 173.1(2)
C1B N1B C2B C3B -0.2(3)
C1B N2B C3B C2B 1.0(3)
C1B N2B C4B C5B -114.0(3)
C2B N1B C1B S1B -179.31(18)
C2B N1B C1B N2B 0.8(3)
C3B N2B C1B S1B 178.97(18)
C3B N2B C1B N1B -1.2(3)
C3B N2B C4B C5B 73.1(4)
C4B N2B C1B S1B 5.4(4)
C4B N2B C1B N1B -174.7(3)
C4B N2B C3B C2B 174.9(2)
C7B N3B C8B C9B 2.8(3)
C7B N4B C9B C8B -0.8(3)
C7B N4B C10B C11B -91.8(3)
C8B N3B C7B S2B 177.49(18)
C8B N3B C7B N4B -3.5(3)
C9B N4B C7B S2B -178.29(18)
C9B N4B C7B N3B 2.7(3)
C9B N4B C10B C11B 87.2(3)
C10B N4B C7B S2B 0.8(4)
C10B N4B C7B N3B -178.1(2)
C10B N4B C9B C8B 180.0(2)
